data_2225094
loop_
_publ_author_name
'Tang, Jie'
'Xia, Ai-Bao'
'Jiang, Jun-Rong'
'Wang, Yifeng'

_publ_section_title
;
 (<i>R</i>)-2-(2-Methoxyphenyl)-2,5-dihydrothiophene-3-carbaldehyde
;
_journal_coeditor_code PV2254
_journal_issue 2
_journal_name_full 'Acta Crystallographica Section E'
_journal_page_first o352
_journal_paper_doi 10.1107/S1600536810000991
_journal_volume 66
_journal_year 2010
_chemical_formula_iupac 'C12 H12 O2 S'
_chemical_formula_moiety 'C12 H12 O2 S'
_chemical_formula_sum 'C12 H12 O2 S'
_chemical_formula_weight 220.28
_chemical_name_systematic
;
(<i>R</i>)-2-(2-Methoxyphenyl)-2,5-dihydrothiophene-3-carbaldehyde
;
_space_group_IT_number 1
_symmetry_cell_setting triclinic
_symmetry_space_group_name_Hall 'P 1'
_symmetry_space_group_name_H-M 'P 1'
_atom_sites_solution_hydrogens geom
_atom_sites_solution_primary direct
_atom_sites_solution_secondary difmap
_audit_creation_method SHELXL-97
_cell_angle_alpha 71.733(3)
_cell_angle_beta 79.051(3)
_cell_angle_gamma 73.488(3)
_cell_formula_units_Z 2
_cell_length_a 6.8281(6)
_cell_length_b 7.7624(9)
_cell_length_c 11.8748(12)
_cell_measurement_reflns_used 4403
_cell_measurement_temperature 296.0(10)
_cell_measurement_theta_max 27.4
_cell_measurement_theta_min 3.1
_cell_volume 569.50(10)
_computing_cell_refinement 'PROCESS-AUTO (Rigaku, 2006)'
_computing_data_collection 'PROCESS-AUTO (Rigaku, 2006)'
_computing_data_reduction 'CrystalStructure (Rigaku, 2007)'
_computing_molecular_graphics 'ORTEP-3 for Windows (Farrugia, 1997)'
_computing_publication_material 'WinGX (Farrugia, 1999)'
_computing_structure_refinement 'SHELXL97 (Sheldrick, 2008)'
_computing_structure_solution 'SHELXS97 (Sheldrick, 2008)'
_diffrn_ambient_temperature 296.0(10)
_diffrn_detector_area_resol_mean 10.00
_diffrn_measured_fraction_theta_full 0.992
_diffrn_measured_fraction_theta_max 0.992
_diffrn_measurement_device_type 'Rigaku R-AXIS RAPID'
_diffrn_measurement_method \w
_diffrn_radiation_monochromator graphite
_diffrn_radiation_source 'rolling anode'
_diffrn_radiation_type MoK\a
_diffrn_radiation_wavelength 0.71073
_diffrn_reflns_av_R_equivalents 0.0313
_diffrn_reflns_av_sigmaI/netI 0.0460
_diffrn_reflns_limit_h_max 8
_diffrn_reflns_limit_h_min -7
_diffrn_reflns_limit_k_max 10
_diffrn_reflns_limit_k_min -10
_diffrn_reflns_limit_l_max 15
_diffrn_reflns_limit_l_min -14
_diffrn_reflns_number 5623
_diffrn_reflns_theta_full 27.44
_diffrn_reflns_theta_max 27.44
_diffrn_reflns_theta_min 3.13
_exptl_absorpt_coefficient_mu 0.261
_exptl_absorpt_correction_T_max 0.9054
_exptl_absorpt_correction_T_min 0.8855
_exptl_absorpt_correction_type multi-scan
_exptl_absorpt_process_details '(ABSCOR; Higashi, 1995)'
_exptl_crystal_colour yellow
_exptl_crystal_density_diffrn 1.285
_exptl_crystal_density_method 'not measured'
_exptl_crystal_description chunk
_exptl_crystal_F_000 232
_exptl_crystal_size_max 0.46
_exptl_crystal_size_mid 0.42
_exptl_crystal_size_min 0.38
_refine_diff_density_max 0.253
_refine_diff_density_min -0.309
_refine_ls_abs_structure_details 'Flack (1983), 1657 Friedel pairs'
_refine_ls_abs_structure_Flack 0.02(9)
_refine_ls_extinction_coef 0.053(5)
_refine_ls_extinction_expression Fc^*^=kFc[1+0.001xFc^2^\l^3^/sin(2\q)]^-1/4^
_refine_ls_extinction_method 'SHELXL97 (Sheldrick, 2008)'
_refine_ls_goodness_of_fit_ref 1.002
_refine_ls_hydrogen_treatment constr
_refine_ls_matrix_type full
_refine_ls_number_parameters 274
_refine_ls_number_reflns 4243
_refine_ls_number_restraints 3
_refine_ls_restrained_S_all 1.001
_refine_ls_R_factor_all 0.0731
_refine_ls_R_factor_gt 0.0387
_refine_ls_shift/su_max 0.000
_refine_ls_shift/su_mean 0.000
_refine_ls_structure_factor_coef Fsqd
_refine_ls_weighting_details 'calc w=1/[\s^2^(Fo^2^)+(0.0219P)^2^+0.3733P] where P=(Fo^2^+2Fc^2^)/3'
_refine_ls_weighting_scheme calc
_refine_ls_wR_factor_gt 0.0796
_refine_ls_wR_factor_ref 0.1156
_reflns_number_gt 3098
_reflns_number_total 4243
_reflns_threshold_expression I>2\s(I)
_cod_data_source_file pv2254.cif
_cod_data_source_block I
_cod_database_code 2225094
_cod_database_fobs_code 2225094

loop_
_symmetry_equiv_pos_as_xyz
'x, y, z'

loop_
_atom_site_type_symbol
_atom_site_label
_atom_site_fract_x
_atom_site_fract_y
_atom_site_fract_z
_atom_site_U_iso_or_equiv
_atom_site_adp_type
_atom_site_calc_flag
_atom_site_refinement_flags
_atom_site_occupancy
_atom_site_disorder_assembly
_atom_site_disorder_group
S S1B 0.18231(16) -0.06575(15) 0.81497(10) 0.0748(4) Uani d . 1 . .
S S1A 0.48209(17) 1.01438(17) 0.33170(10) 0.0809(4) Uani d . 1 . .
O O2A 0.9679(4) 1.0496(4) 0.2171(2) 0.0612(7) Uani d . 1 . .
C C11B 0.5790(6) 0.0081(5) 0.9189(3) 0.0524(9) Uani d . 1 . .
C C6A 0.8721(5) 0.7749(5) 0.3322(3) 0.0461(8) Uani d . 1 . .
C C11A 1.0032(5) 0.8609(5) 0.2381(3) 0.0475(8) Uani d . 1 . .
C C1B 0.3932(5) 0.0505(5) 0.7461(3) 0.0499(8) Uani d . 1 . .
H H1B 0.5127 -0.0423 0.7236 0.060 Uiso calc R 1 . .
C C6B 0.4530(5) 0.1295(5) 0.8313(3) 0.0470(8) Uani d . 1 . .
O O2B 0.6306(4) -0.1755(4) 0.9175(3) 0.0719(8) Uani d . 1 . .
C C1A 0.7167(5) 0.8901(5) 0.4051(3) 0.0505(8) Uani d . 1 . .
H H1A 0.7784 0.9821 0.4165 0.061 Uiso calc R 1 . .
C C7A 0.8916(6) 0.5850(5) 0.3545(3) 0.0570(9) Uani d . 1 . .
H H7A 0.8034 0.5268 0.4145 0.068 Uiso calc R 1 . .
O O1B 0.6367(5) 0.2578(6) 0.5468(3) 0.0955(11) Uani d . 1 . .
C C9A 1.1709(7) 0.5657(7) 0.2007(4) 0.0748(13) Uani d . 1 . .
H H9A 1.2740 0.4944 0.1590 0.090 Uiso calc R 1 . .
C C10A 1.1518(6) 0.7556(6) 0.1729(3) 0.0617(10) Uani d . 1 . .
H H10A 1.2380 0.8127 0.1109 0.074 Uiso calc R 1 . .
C C8B 0.4500(7) 0.3803(7) 0.9109(4) 0.0698(12) Uani d . 1 . .
H H8B 0.4055 0.5060 0.9090 0.084 Uiso calc R 1 . .
O O1A 0.9507(5) 0.6890(5) 0.6125(3) 0.0903(10) Uani d . 1 . .
C C5A 0.7736(7) 0.6832(6) 0.6196(4) 0.0682(11) Uani d . 1 . .
H H5A 0.7184 0.6122 0.6908 0.082 Uiso calc R 1 . .
C C9B 0.5748(7) 0.2607(7) 0.9928(4) 0.0726(12) Uani d . 1 . .
H H9B 0.6177 0.3058 1.0455 0.087 Uiso calc R 1 . .
C C3B 0.1198(6) 0.2121(6) 0.6214(4) 0.0707(12) Uani d . 1 . .
H H3B 0.0611 0.2978 0.5550 0.085 Uiso calc R 1 . .
C C2B 0.3153(5) 0.1889(5) 0.6343(3) 0.0539(9) Uani d . 1 . .
C C10B 0.6390(6) 0.0731(6) 0.9991(3) 0.0646(11) Uani d . 1 . .
H H10B 0.7220 -0.0087 1.0569 0.078 Uiso calc R 1 . .
C C7B 0.3878(6) 0.3165(5) 0.8297(3) 0.0584(9) Uani d . 1 . .
H H7B 0.3020 0.3997 0.7738 0.070 Uiso calc R 1 . .
C C2A 0.6391(6) 0.7799(5) 0.5245(3) 0.0525(9) Uani d . 1 . .
C C3A 0.4430(6) 0.7717(6) 0.5405(4) 0.0636(11) Uani d . 1 . .
H H3A 0.3857 0.7042 0.6124 0.076 Uiso calc R 1 . .
C C4B -0.0019(7) 0.0973(8) 0.7161(4) 0.0938(17) Uani d . 1 . .
H H4B1 -0.0666 0.0312 0.6826 0.113 Uiso calc R 1 . .
H H4B2 -0.1076 0.1748 0.7585 0.113 Uiso calc R 1 . .
C C8A 1.0396(7) 0.4804(6) 0.2892(4) 0.0709(12) Uani d . 1 . .
H H8A 1.0503 0.3530 0.3051 0.085 Uiso calc R 1 . .
C C12A 1.0829(7) 1.1464(6) 0.1151(4) 0.0725(12) Uani d . 1 . .
H H12A 1.2258 1.1087 0.1270 0.109 Uiso calc R 1 . .
H H12B 1.0340 1.2787 0.1044 0.109 Uiso calc R 1 . .
H H12C 1.0661 1.1167 0.0454 0.109 Uiso calc R 1 . .
C C5B 0.4545(8) 0.2860(6) 0.5426(4) 0.0720(12) Uani d . 1 . .
H H5B 0.3984 0.3757 0.4767 0.086 Uiso calc R 1 . .
C C4A 0.3209(7) 0.8746(7) 0.4393(4) 0.0794(14) Uani d . 1 . .
H H4A1 0.1932 0.9538 0.4647 0.095 Uiso calc R 1 . .
H H4A2 0.2893 0.7886 0.4052 0.095 Uiso calc R 1 . .
C C12B 0.7650(8) -0.3065(7) 1.0013(5) 0.0974(18) Uani d . 1 . .
H H12D 0.8876 -0.2644 0.9932 0.146 Uiso calc R 1 . .
H H12E 0.8005 -0.4266 0.9861 0.146 Uiso calc R 1 . .
H H12F 0.6971 -0.3162 1.0808 0.146 Uiso calc R 1 . .

loop_
_atom_site_aniso_label
_atom_site_aniso_U_11
_atom_site_aniso_U_22
_atom_site_aniso_U_33
_atom_site_aniso_U_12
_atom_site_aniso_U_13
_atom_site_aniso_U_23
S1B 0.0757(7) 0.0954(8) 0.0581(6) -0.0439(6) -0.0105(5) -0.0051(6)
S1A 0.0595(6) 0.0968(9) 0.0570(6) 0.0082(5) -0.0066(5) -0.0044(6)
O2A 0.0662(17) 0.0593(16) 0.0527(15) -0.0238(13) 0.0090(12) -0.0094(13)
C11B 0.052(2) 0.059(2) 0.0457(19) -0.0200(17) -0.0097(15) -0.0055(16)
C6A 0.0444(18) 0.0550(19) 0.0367(16) -0.0105(14) -0.0069(13) -0.0094(14)
C11A 0.0433(19) 0.054(2) 0.0402(17) -0.0074(14) -0.0049(13) -0.0092(15)
C1B 0.0415(19) 0.058(2) 0.0439(18) -0.0088(15) -0.0053(14) -0.0082(16)
C6B 0.0435(19) 0.057(2) 0.0398(17) -0.0143(14) -0.0025(13) -0.0124(15)
O2B 0.077(2) 0.0537(16) 0.082(2) -0.0061(13) -0.0380(15) -0.0055(14)
C1A 0.0468(19) 0.055(2) 0.0415(18) -0.0078(15) 0.0016(14) -0.0100(15)
C7A 0.066(2) 0.056(2) 0.0419(18) -0.0080(17) -0.0076(16) -0.0094(16)
O1B 0.081(3) 0.134(3) 0.072(2) -0.059(2) 0.0003(18) -0.006(2)
C9A 0.069(3) 0.084(3) 0.062(3) 0.010(2) -0.003(2) -0.034(2)
C10A 0.050(2) 0.083(3) 0.047(2) -0.0103(19) 0.0017(16) -0.021(2)
C8B 0.083(3) 0.067(3) 0.066(3) -0.030(2) 0.010(2) -0.026(2)
O1A 0.077(2) 0.115(3) 0.080(2) -0.0127(19) -0.0280(18) -0.027(2)
C5A 0.074(3) 0.081(3) 0.045(2) -0.016(2) -0.0056(19) -0.015(2)
C9B 0.080(3) 0.098(4) 0.057(2) -0.046(3) 0.005(2) -0.031(2)
C3B 0.057(3) 0.093(3) 0.048(2) -0.001(2) -0.0129(18) -0.010(2)
C2B 0.052(2) 0.064(2) 0.0389(18) -0.0054(16) -0.0100(15) -0.0095(16)
C10B 0.060(2) 0.093(3) 0.047(2) -0.031(2) -0.0098(17) -0.013(2)
C7B 0.066(2) 0.058(2) 0.049(2) -0.0163(18) -0.0009(17) -0.0139(17)
C2A 0.056(2) 0.058(2) 0.0421(19) -0.0149(16) 0.0033(15) -0.0157(16)
C3A 0.061(3) 0.079(3) 0.050(2) -0.026(2) 0.0066(18) -0.017(2)
C4B 0.056(3) 0.150(5) 0.068(3) -0.029(3) -0.007(2) -0.015(3)
C8A 0.088(3) 0.061(2) 0.052(2) 0.005(2) -0.008(2) -0.019(2)
C12A 0.076(3) 0.087(3) 0.054(2) -0.042(2) 0.007(2) -0.007(2)
C5B 0.090(4) 0.078(3) 0.044(2) -0.027(2) -0.007(2) -0.0043(19)
C4A 0.061(3) 0.107(4) 0.076(3) -0.022(2) -0.011(2) -0.030(3)
C12B 0.091(4) 0.074(3) 0.116(4) -0.021(3) -0.058(3) 0.017(3)

loop_
_atom_type_symbol
_atom_type_description
_atom_type_scat_dispersion_real
_atom_type_scat_dispersion_imag
_atom_type_scat_source
C C 0.0033 0.0016 'International Tables Vol C Tables 4.2.6.8 and 6.1.1.4'
H H 0.0000 0.0000 'International Tables Vol C Tables 4.2.6.8 and 6.1.1.4'
O O 0.0106 0.0060 'International Tables Vol C Tables 4.2.6.8 and 6.1.1.4'
S S 0.1246 0.1234 'International Tables Vol C Tables 4.2.6.8 and 6.1.1.4'

loop_
_geom_angle_atom_site_label_1
_geom_angle_atom_site_label_2
_geom_angle_atom_site_label_3
_geom_angle_site_symmetry_1
_geom_angle_site_symmetry_3
_geom_angle
_geom_angle_publ_flag
C4B S1B C1B . . 95.1(2) ?
C4A S1A C1A . . 94.67(19) ?
C11A O2A C12A . . 117.2(3) ?
O2B C11B C10B . . 124.6(3) ?
O2B C11B C6B . . 114.3(3) ?
C10B C11B C6B . . 121.1(3) ?
C7A C6A C11A . . 118.2(3) ?
C7A C6A C1A . . 122.1(3) ?
C11A C6A C1A . . 119.7(3) ?
O2A C11A C10A . . 124.6(3) ?
O2A C11A C6A . . 115.0(3) ?
C10A C11A C6A . . 120.4(3) ?
C2B C1B C6B . . 116.1(3) ?
C2B C1B S1B . . 103.9(3) ?
C6B C1B S1B . . 111.5(2) ?
C2B C1B H1B . . 108.4 ?
C6B C1B H1B . . 108.4 ?
S1B C1B H1B . . 108.4 ?
C7B C6B C11B . . 117.8(3) ?
C7B C6B C1B . . 123.5(3) ?
C11B C6B C1B . . 118.7(3) ?
C11B O2B C12B . . 117.5(4) ?
C2A C1A C6A . . 114.7(3) ?
C2A C1A S1A . . 103.7(2) ?
C6A C1A S1A . . 112.1(3) ?
C2A C1A H1A . . 108.7 ?
C6A C1A H1A . . 108.7 ?
S1A C1A H1A . . 108.7 ?
C8A C7A C6A . . 121.3(4) ?
C8A C7A H7A . . 119.4 ?
C6A C7A H7A . . 119.4 ?
C8A C9A C10A . . 120.9(4) ?
C8A C9A H9A . . 119.6 ?
C10A C9A H9A . . 119.6 ?
C9A C10A C11A . . 119.6(4) ?
C9A C10A H10A . . 120.2 ?
C11A C10A H10A . . 120.2 ?
C9B C8B C7B . . 120.4(4) ?
C9B C8B H8B . . 119.8 ?
C7B C8B H8B . . 119.8 ?
O1A C5A C2A . . 124.9(4) ?
O1A C5A H5A . . 117.6 ?
C2A C5A H5A . . 117.6 ?
C8B C9B C10B . . 120.8(4) ?
C8B C9B H9B . . 119.6 ?
C10B C9B H9B . . 119.6 ?
C2B C3B C4B . . 117.9(4) ?
C2B C3B H3B . . 121.1 ?
C4B C3B H3B . . 121.1 ?
C3B C2B C5B . . 122.7(4) ?
C3B C2B C1B . . 116.8(3) ?
C5B C2B C1B . . 120.4(3) ?
C11B C10B C9B . . 119.3(4) ?
C11B C10B H10B . . 120.3 ?
C9B C10B H10B . . 120.3 ?
C6B C7B C8B . . 120.4(4) ?
C6B C7B H7B . . 119.8 ?
C8B C7B H7B . . 119.8 ?
C3A C2A C5A . . 121.4(4) ?
C3A C2A C1A . . 117.2(4) ?
C5A C2A C1A . . 121.5(3) ?
C2A C3A C4A . . 117.0(4) ?
C2A C3A H3A . . 121.5 ?
C4A C3A H3A . . 121.5 ?
C3B C4B S1B . . 105.0(3) ?
C3B C4B H4B1 . . 110.7 ?
S1B C4B H4B1 . . 110.7 ?
C3B C4B H4B2 . . 110.7 ?
S1B C4B H4B2 . . 110.7 ?
H4B1 C4B H4B2 . . 108.8 ?
C9A C8A C7A . . 119.6(4) ?
C9A C8A H8A . . 120.2 ?
C7A C8A H8A . . 120.2 ?
O2A C12A H12A . . 109.5 ?
O2A C12A H12B . . 109.5 ?
H12A C12A H12B . . 109.5 ?
O2A C12A H12C . . 109.5 ?
H12A C12A H12C . . 109.5 ?
H12B C12A H12C . . 109.5 ?
O1B C5B C2B . . 124.7(4) ?
O1B C5B H5B . . 117.7 ?
C2B C5B H5B . . 117.7 ?
C3A C4A S1A . . 105.1(3) ?
C3A C4A H4A1 . . 110.7 ?
S1A C4A H4A1 . . 110.7 ?
C3A C4A H4A2 . . 110.7 ?
S1A C4A H4A2 . . 110.7 ?
H4A1 C4A H4A2 . . 108.8 ?
O2B C12B H12D . . 109.5 ?
O2B C12B H12E . . 109.5 ?
H12D C12B H12E . . 109.5 ?
O2B C12B H12F . . 109.5 ?
H12D C12B H12F . . 109.5 ?
H12E C12B H12F . . 109.5 ?

loop_
_geom_bond_atom_site_label_1
_geom_bond_atom_site_label_2
_geom_bond_site_symmetry_2
_geom_bond_distance
_geom_bond_publ_flag
S1B C4B . 1.813(5) ?
S1B C1B . 1.839(4) ?
S1A C4A . 1.816(5) ?
S1A C1A . 1.839(4) ?
O2A C11A . 1.363(4) ?
O2A C12A . 1.433(4) ?
C11B O2B . 1.372(5) ?
C11B C10B . 1.377(5) ?
C11B C6B . 1.405(5) ?
C6A C7A . 1.385(5) ?
C6A C11A . 1.410(4) ?
C6A C1A . 1.507(5) ?
C11A C10A . 1.387(5) ?
C1B C2B . 1.500(4) ?
C1B C6B . 1.502(5) ?
C1B H1B . 0.9800 ?
C6B C7B . 1.387(5) ?
O2B C12B . 1.431(5) ?
C1A C2A . 1.495(4) ?
C1A H1A . 0.9800 ?
C7A C8A . 1.383(5) ?
C7A H7A . 0.9300 ?
O1B C5B . 1.208(5) ?
C9A C8A . 1.375(6) ?
C9A C10A . 1.379(6) ?
C9A H9A . 0.9300 ?
C10A H10A . 0.9300 ?
C8B C9B . 1.354(7) ?
C8B C7B . 1.389(6) ?
C8B H8B . 0.9300 ?
O1A C5A . 1.209(5) ?
C5A C2A . 1.468(6) ?
C5A H5A . 0.9300 ?
C9B C10B . 1.379(6) ?
C9B H9B . 0.9300 ?
C3B C2B . 1.327(5) ?
C3B C4B . 1.478(6) ?
C3B H3B . 0.9300 ?
C2B C5B . 1.469(6) ?
C10B H10B . 0.9300 ?
C7B H7B . 0.9300 ?
C2A C3A . 1.333(5) ?
C3A C4A . 1.476(6) ?
C3A H3A . 0.9300 ?
C4B H4B1 . 0.9700 ?
C4B H4B2 . 0.9700 ?
C8A H8A . 0.9300 ?
C12A H12A . 0.9600 ?
C12A H12B . 0.9600 ?
C12A H12C . 0.9600 ?
C5B H5B . 0.9300 ?
C4A H4A1 . 0.9700 ?
C4A H4A2 . 0.9700 ?
C12B H12D . 0.9600 ?
C12B H12E . 0.9600 ?
C12B H12F . 0.9600 ?

loop_
_geom_hbond_atom_site_label_D
_geom_hbond_atom_site_label_H
_geom_hbond_atom_site_label_A
_geom_hbond_site_symmetry_A
_geom_hbond_distance_DH
_geom_hbond_distance_HA
_geom_hbond_distance_DA
_geom_hbond_angle_DHA
C7A H7A O1B . 0.930 2.595 3.473(4) 157
C4B H4B1 O1B 1_455 0.970 2.690 3.202(4) 113

loop_
_geom_torsion_atom_site_label_1
_geom_torsion_atom_site_label_2
_geom_torsion_atom_site_label_3
_geom_torsion_atom_site_label_4
_geom_torsion_site_symmetry_1
_geom_torsion_site_symmetry_2
_geom_torsion_site_symmetry_3
_geom_torsion_site_symmetry_4
_geom_torsion
_geom_torsion_publ_flag
C12A O2A C11A C10A . . . . 4.8(5) ?
C12A O2A C11A C6A . . . . -174.0(3) ?
C7A C6A C11A O2A . . . . 176.6(3) ?
C1A C6A C11A O2A . . . . -3.4(4) ?
C7A C6A C11A C10A . . . . -2.2(5) ?
C1A C6A C11A C10A . . . . 177.7(3) ?
C4B S1B C1B C2B . . . . -10.7(3) ?
C4B S1B C1B C6B . . . . 115.0(3) ?
O2B C11B C6B C7B . . . . 177.7(3) ?
C10B C11B C6B C7B . . . . -1.2(5) ?
O2B C11B C6B C1B . . . . -1.3(4) ?
C10B C11B C6B C1B . . . . 179.8(3) ?
C2B C1B C6B C7B . . . . 18.9(5) ?
S1B C1B C6B C7B . . . . -99.7(3) ?
C2B C1B C6B C11B . . . . -162.2(3) ?
S1B C1B C6B C11B . . . . 79.2(3) ?
C10B C11B O2B C12B . . . . -3.4(6) ?
C6B C11B O2B C12B . . . . 177.7(4) ?
C7A C6A C1A C2A . . . . 20.1(5) ?
C11A C6A C1A C2A . . . . -159.9(3) ?
C7A C6A C1A S1A . . . . -97.8(3) ?
C11A C6A C1A S1A . . . . 82.3(4) ?
C4A S1A C1A C2A . . . . -13.5(3) ?
C4A S1A C1A C6A . . . . 110.7(3) ?
C11A C6A C7A C8A . . . . 2.1(5) ?
C1A C6A C7A C8A . . . . -177.9(4) ?
C8A C9A C10A C11A . . . . 2.5(7) ?
O2A C11A C10A C9A . . . . -178.7(4) ?
C6A C11A C10A C9A . . . . 0.0(5) ?
C7B C8B C9B C10B . . . . -1.4(7) ?
C4B C3B C2B C5B . . . . 176.0(4) ?
C4B C3B C2B C1B . . . . -1.4(6) ?
C6B C1B C2B C3B . . . . -113.9(4) ?
S1B C1B C2B C3B . . . . 8.8(4) ?
C6B C1B C2B C5B . . . . 68.6(5) ?
S1B C1B C2B C5B . . . . -168.6(3) ?
O2B C11B C10B C9B . . . . -179.0(4) ?
C6B C11B C10B C9B . . . . -0.3(5) ?
C8B C9B C10B C11B . . . . 1.6(6) ?
C11B C6B C7B C8B . . . . 1.3(5) ?
C1B C6B C7B C8B . . . . -179.7(3) ?
C9B C8B C7B C6B . . . . -0.1(6) ?
O1A C5A C2A C3A . . . . -177.7(5) ?
O1A C5A C2A C1A . . . . 2.9(7) ?
C6A C1A C2A C3A . . . . -111.8(4) ?
S1A C1A C2A C3A . . . . 10.7(4) ?
C6A C1A C2A C5A . . . . 67.6(5) ?
S1A C1A C2A C5A . . . . -169.9(3) ?
C5A C2A C3A C4A . . . . 179.7(4) ?
C1A C2A C3A C4A . . . . -0.8(6) ?
C2B C3B C4B S1B . . . . -6.9(6) ?
C1B S1B C4B C3B . . . . 10.1(4) ?
C10A C9A C8A C7A . . . . -2.6(7) ?
C6A C7A C8A C9A . . . . 0.3(6) ?
C3B C2B C5B O1B . . . . -173.9(5) ?
C1B C2B C5B O1B . . . . 3.4(7) ?
C2A C3A C4A S1A . . . . -9.7(5) ?
C1A S1A C4A C3A . . . . 13.3(4) ?
